data_4065551
loop_
_publ_author_name
'Wang, Wenyuan'
'Inoue, Shigeyoshi'
'Yao, Shenglai'
'Driess, Matthias'

_publ_section_title
;
 Reactivity of N-Heterocyclic Germylene Toward Ammonia and Water
;
_journal_issue 23
_journal_name_full Organometallics
_journal_page_first 6490
_journal_paper_doi 10.1021/om200970s
_journal_volume 30
_journal_year 2011
_chemical_formula_sum 'C37 H46 Cl Ge N2'
_chemical_formula_weight 626.80
_space_group_IT_number 14
_symmetry_cell_setting monoclinic
_symmetry_space_group_name_Hall '-P 2ybc'
_symmetry_space_group_name_H-M 'P 1 21/c 1'
_atom_sites_solution_hydrogens geom
_atom_sites_solution_primary direct
_atom_sites_solution_secondary difmap
_audit_creation_method
;
CrysAlis RED, Oxford Diffraction Ltd.,
Version 1.171.31.8 (release 12-01-2007 CrysAlis171 .NET)
(compiled Jan 12 2007,17:49:11)
;
_cell_angle_alpha 90.00
_cell_angle_beta 107.053(2)
_cell_angle_gamma 90.00
_cell_formula_units_Z 4
_cell_length_a 11.7621(2)
_cell_length_b 17.5495(4)
_cell_length_c 16.6051(3)
_cell_measurement_reflns_used 9810
_cell_measurement_temperature 150(2)
_cell_measurement_theta_max 32.4445
_cell_measurement_theta_min 3.4059
_cell_volume 3276.91(12)
_computing_cell_refinement
;
CrysAlis RED, Oxford Diffraction Ltd.,
Version 1.171.31.8 (release 12-01-2007 CrysAlis171 .NET)
(compiled Jan 12 2007,17:49:11)
;
_computing_data_collection
;
CrysAlis CCD, Oxford Diffraction Ltd.,
Version 1.171.31.8 (release 12-01-2007 CrysAlis171 .NET)
(compiled Jan 12 2007,17:49:11)
;
_computing_data_reduction
;
CrysAlis RED, Oxford Diffraction Ltd.,
Version 1.171.31.8 (release 12-01-2007 CrysAlis171 .NET)
(compiled Jan 12 2007,17:49:11)
;
_computing_publication_material 'SHELXL-97 (Sheldrick, 1997)'
_computing_structure_refinement 'SHELXL-97 (Sheldrick, 1997)'
_computing_structure_solution 'SHELXS-97 (Sheldrick, 1990)'
_diffrn_ambient_temperature 150(2)
_diffrn_measured_fraction_theta_full 0.997
_diffrn_measured_fraction_theta_max 0.997
_diffrn_measurement_device_type 'Oxford Diffraction Xcalibur S Sapphire'
_diffrn_measurement_method \w
_diffrn_radiation_monochromator graphite
_diffrn_radiation_source 'Enhance (Mo) X-ray Source'
_diffrn_radiation_wavelength 0.7107
_diffrn_reflns_av_R_equivalents 0.0250
_diffrn_reflns_av_sigmaI/netI 0.0397
_diffrn_reflns_limit_h_max 13
_diffrn_reflns_limit_h_min -13
_diffrn_reflns_limit_k_max 20
_diffrn_reflns_limit_k_min -19
_diffrn_reflns_limit_l_max 18
_diffrn_reflns_limit_l_min -19
_diffrn_reflns_number 16923
_diffrn_reflns_theta_full 25.00
_diffrn_reflns_theta_max 25.00
_diffrn_reflns_theta_min 3.42
_exptl_absorpt_coefficient_mu 1.044
_exptl_absorpt_correction_T_max 1.00000
_exptl_absorpt_correction_T_min 0.82078
_exptl_absorpt_correction_type multi-scan
_exptl_absorpt_process_details
;
CrysAlis RED, Oxford Diffraction Ltd.,
Version 1.171.31.8 (release 12-01-2007 CrysAlis171 .NET)
(compiled Jan 12 2007,17:49:11)
Empirical absorption correction using spherical harmonics,
 implemented in SCALE3 ABSPACK scaling algorithm.
;
_exptl_crystal_colour yellow
_exptl_crystal_density_diffrn 1.270
_exptl_crystal_density_method 'not measured'
_exptl_crystal_description block
_exptl_crystal_F_000 1324
_exptl_crystal_size_max 0.40
_exptl_crystal_size_mid 0.32
_exptl_crystal_size_min 0.22
_refine_diff_density_max 0.736
_refine_diff_density_min -0.362
_refine_diff_density_rms 0.049
_refine_ls_extinction_method none
_refine_ls_goodness_of_fit_ref 1.044
_refine_ls_hydrogen_treatment constr
_refine_ls_matrix_type full
_refine_ls_number_parameters 378
_refine_ls_number_reflns 5742
_refine_ls_number_restraints 0
_refine_ls_restrained_S_all 1.044
_refine_ls_R_factor_all 0.0496
_refine_ls_R_factor_gt 0.0328
_refine_ls_shift/su_max 0.001
_refine_ls_shift/su_mean 0.000
_refine_ls_structure_factor_coef Fsqd
_refine_ls_weighting_details 'calc w=1/[\s^2^(Fo^2^)+(0.0405P)^2^+0.0000P] where P=(Fo^2^+2Fc^2^)/3'
_refine_ls_weighting_scheme calc
_refine_ls_wR_factor_gt 0.0709
_refine_ls_wR_factor_ref 0.0742
_reflns_number_gt 4559
_reflns_number_total 5742
_reflns_threshold_expression >2sigma(I)
_cod_data_source_file om200970s_si_002.cif
_cod_data_source_block compound01
_cod_original_cell_volume 3276.91(11)
_cod_original_sg_symbol_H-M P21/c
_cod_database_code 4065551

loop_
_symmetry_equiv_pos_as_xyz
'x, y, z'
'-x, y+1/2, -z+1/2'
'-x, -y, -z'
'x, -y-1/2, z-1/2'

loop_
_atom_site_label
_atom_site_type_symbol
_atom_site_fract_x
_atom_site_fract_y
_atom_site_fract_z
_atom_site_U_iso_or_equiv
_atom_site_adp_type
_atom_site_occupancy
_atom_site_symmetry_multiplicity
_atom_site_calc_flag
_atom_site_refinement_flags
Ge1 Ge 0.135917(19) 0.268560(14) 0.565008(14) 0.01951(8) Uani 1 1 d .
Cl1 Cl 0.13920(5) 0.38977(4) 0.61762(5) 0.0487(2) Uani 1 1 d .
N1 N 0.03359(14) 0.29354(9) 0.45068(10) 0.0144(4) Uani 1 1 d .
C1 C 0.06735(17) 0.33269(11) 0.39215(12) 0.0145(5) Uani 1 1 d .
N2 N 0.28123(14) 0.28372(9) 0.52974(10) 0.0139(4) Uani 1 1 d .
C2 C 0.18549(17) 0.35131(12) 0.39976(13) 0.0169(5) Uani 1 1 d .
C3 C 0.28570(17) 0.32058(11) 0.46055(12) 0.0154(5) Uani 1 1 d .
C4 C 0.40146(18) 0.32819(14) 0.43934(14) 0.0264(6) Uani 1 1 d .
H4A H 0.4613 0.2934 0.4755 0.032 Uiso 1 1 calc R
H4B H 0.4315 0.3810 0.4509 0.032 Uiso 1 1 calc R
C5 C 0.3847(2) 0.30916(16) 0.34714(15) 0.0363(6) Uani 1 1 d .
H5A H 0.3583 0.2556 0.3364 0.044 Uiso 1 1 calc R
H5B H 0.4618 0.3144 0.3349 0.044 Uiso 1 1 calc R
C6 C 0.29308(19) 0.36148(15) 0.28849(14) 0.0306(6) Uani 1 1 d .
H6A H 0.3346 0.3997 0.2635 0.037 Uiso 1 1 calc R
H6B H 0.2409 0.3310 0.2421 0.037 Uiso 1 1 calc R
C7 C 0.21743(18) 0.40225(13) 0.33544(13) 0.0231(5) Uani 1 1 d .
H7A H 0.2613 0.4473 0.3646 0.028 Uiso 1 1 calc R
H7B H 0.1434 0.4205 0.2943 0.028 Uiso 1 1 calc R
C8 C -0.02376(17) 0.35455(12) 0.31124(13) 0.0162(5) Uani 1 1 d .
C9 C -0.08694(18) 0.42206(12) 0.30594(14) 0.0212(5) Uani 1 1 d .
H9 H -0.0783 0.4523 0.3548 0.025 Uiso 1 1 calc R
C10 C -0.16305(19) 0.44539(13) 0.22871(14) 0.0270(6) Uani 1 1 d .
H10 H -0.2064 0.4915 0.2252 0.032 Uiso 1 1 calc R
C11 C -0.17592(19) 0.40217(14) 0.15744(14) 0.0268(6) Uani 1 1 d .
H11 H -0.2283 0.4183 0.1050 0.032 Uiso 1 1 calc R
C12 C -0.1126(2) 0.33544(14) 0.16244(14) 0.0288(6) Uani 1 1 d .
H12 H -0.1212 0.3054 0.1134 0.035 Uiso 1 1 calc R
C13 C -0.03635(19) 0.31204(13) 0.23891(13) 0.0241(5) Uani 1 1 d .
H13 H 0.0078 0.2663 0.2418 0.029 Uiso 1 1 calc R
C14 C -0.08515(18) 0.26110(13) 0.43422(12) 0.0185(5) Uani 1 1 d .
C15 C -0.17498(18) 0.30179(14) 0.45639(13) 0.0230(5) Uani 1 1 d .
C16 C -0.2809(2) 0.26274(17) 0.45022(15) 0.0343(6) Uani 1 1 d .
H16 H -0.3427 0.2886 0.4652 0.041 Uiso 1 1 calc R
C17 C -0.2989(2) 0.18886(17) 0.42340(16) 0.0400(7) Uani 1 1 d .
H17 H -0.3715 0.1638 0.4210 0.048 Uiso 1 1 calc R
C18 C -0.2117(2) 0.15116(15) 0.40003(14) 0.0331(6) Uani 1 1 d .
H18 H -0.2253 0.1003 0.3799 0.040 Uiso 1 1 calc R
C19 C -0.10355(19) 0.18603(13) 0.40520(13) 0.0228(5) Uani 1 1 d .
C20 C -0.0114(2) 0.14028(13) 0.37938(14) 0.0290(6) Uani 1 1 d .
H20 H 0.0584 0.1739 0.3824 0.035 Uiso 1 1 calc R
C21 C 0.0306(2) 0.07302(14) 0.43912(17) 0.0429(7) Uani 1 1 d .
H21A H 0.0615 0.0918 0.4970 0.064 Uiso 1 1 calc R
H21B H 0.0935 0.0456 0.4235 0.064 Uiso 1 1 calc R
H21C H -0.0364 0.0385 0.4352 0.064 Uiso 1 1 calc R
C22 C -0.0609(3) 0.11063(16) 0.28871(17) 0.0491(8) Uani 1 1 d .
H22A H -0.1189 0.0701 0.2871 0.074 Uiso 1 1 calc R
H22B H 0.0044 0.0904 0.2695 0.074 Uiso 1 1 calc R
H22C H -0.0998 0.1525 0.2517 0.074 Uiso 1 1 calc R
C23 C -0.16252(19) 0.38244(14) 0.48856(14) 0.0289(6) Uani 1 1 d .
H23 H -0.0862 0.4038 0.4833 0.035 Uiso 1 1 calc R
C24 C -0.1580(2) 0.38352(16) 0.58172(16) 0.0388(7) Uani 1 1 d .
H24A H -0.2331 0.3640 0.5878 0.058 Uiso 1 1 calc R
H24B H -0.1456 0.4359 0.6030 0.058 Uiso 1 1 calc R
H24C H -0.0922 0.3514 0.6140 0.058 Uiso 1 1 calc R
C25 C -0.2654(2) 0.43348(17) 0.43811(18) 0.0473(8) Uani 1 1 d .
H25A H -0.2724 0.4298 0.3780 0.071 Uiso 1 1 calc R
H25B H -0.2495 0.4865 0.4566 0.071 Uiso 1 1 calc R
H25C H -0.3399 0.4167 0.4477 0.071 Uiso 1 1 calc R
C26 C 0.39042(17) 0.25529(11) 0.58978(13) 0.0157(5) Uani 1 1 d .
C27 C 0.41633(18) 0.17737(12) 0.59203(13) 0.0195(5) Uani 1 1 d .
C28 C 0.52048(19) 0.15197(13) 0.64976(14) 0.0261(5) Uani 1 1 d .
H28 H 0.5394 0.0992 0.6522 0.031 Uiso 1 1 calc R
C29 C 0.5971(2) 0.20184(14) 0.70361(14) 0.0301(6) Uani 1 1 d .
H29 H 0.6682 0.1835 0.7423 0.036 Uiso 1 1 calc R
C30 C 0.57000(18) 0.27775(14) 0.70098(14) 0.0251(5) Uani 1 1 d .
H30 H 0.6232 0.3115 0.7384 0.030 Uiso 1 1 calc R
C31 C 0.46669(17) 0.30705(13) 0.64501(13) 0.0184(5) Uani 1 1 d .
C32 C 0.44333(18) 0.39185(12) 0.64843(13) 0.0209(5) Uani 1 1 d .
H32 H 0.3670 0.4037 0.6044 0.025 Uiso 1 1 calc R
C33 C 0.5413(2) 0.44044(14) 0.63098(16) 0.0334(6) Uani 1 1 d .
H33A H 0.6159 0.4325 0.6758 0.050 Uiso 1 1 calc R
H33B H 0.5189 0.4943 0.6292 0.050 Uiso 1 1 calc R
H33C H 0.5520 0.4257 0.5767 0.050 Uiso 1 1 calc R
C34 C 0.4295(2) 0.41405(14) 0.73433(14) 0.0315(6) Uani 1 1 d .
H34A H 0.3669 0.3830 0.7460 0.047 Uiso 1 1 calc R
H34B H 0.4079 0.4680 0.7337 0.047 Uiso 1 1 calc R
H34C H 0.5048 0.4053 0.7782 0.047 Uiso 1 1 calc R
C35 C 0.33848(19) 0.12073(12) 0.53076(14) 0.0222(5) Uani 1 1 d .
H35 H 0.2584 0.1445 0.5068 0.027 Uiso 1 1 calc R
C36 C 0.3896(3) 0.10447(17) 0.45796(17) 0.0502(8) Uani 1 1 d .
H36A H 0.3985 0.1524 0.4302 0.075 Uiso 1 1 calc R
H36B H 0.3356 0.0706 0.4173 0.075 Uiso 1 1 calc R
H36C H 0.4674 0.0799 0.4797 0.075 Uiso 1 1 calc R
C37 C 0.3217(2) 0.04613(14) 0.57249(16) 0.0367(6) Uani 1 1 d .
H37A H 0.2684 0.0128 0.5308 0.055 Uiso 1 1 calc R
H37B H 0.2869 0.0565 0.6183 0.055 Uiso 1 1 calc R
H37C H 0.3989 0.0210 0.5953 0.055 Uiso 1 1 calc R

loop_
_atom_site_aniso_label
_atom_site_aniso_U_11
_atom_site_aniso_U_22
_atom_site_aniso_U_33
_atom_site_aniso_U_23
_atom_site_aniso_U_13
_atom_site_aniso_U_12
Ge1 0.01345(12) 0.02989(15) 0.01526(12) 0.00387(11) 0.00431(8) -0.00122(10)
Cl1 0.0230(3) 0.0602(5) 0.0634(5) -0.0422(4) 0.0137(3) -0.0029(3)
N1 0.0102(9) 0.0174(10) 0.0161(9) 0.0012(7) 0.0046(7) -0.0015(7)
C1 0.0165(11) 0.0110(11) 0.0163(11) -0.0007(9) 0.0051(8) 0.0023(9)
N2 0.0110(9) 0.0141(10) 0.0163(9) -0.0008(7) 0.0035(7) 0.0005(7)
C2 0.0154(11) 0.0173(12) 0.0186(11) 0.0012(9) 0.0063(8) -0.0008(9)
C3 0.0155(11) 0.0146(12) 0.0173(11) -0.0019(9) 0.0068(8) -0.0019(9)
C4 0.0152(11) 0.0404(16) 0.0249(12) 0.0088(11) 0.0079(9) 0.0012(10)
C5 0.0322(14) 0.0521(18) 0.0312(14) 0.0082(13) 0.0197(11) 0.0109(13)
C6 0.0260(13) 0.0463(17) 0.0221(13) 0.0046(11) 0.0113(10) -0.0044(11)
C7 0.0174(11) 0.0264(14) 0.0242(12) 0.0081(10) 0.0043(9) -0.0051(10)
C8 0.0115(10) 0.0179(12) 0.0199(11) 0.0037(9) 0.0056(8) -0.0026(9)
C9 0.0206(12) 0.0233(13) 0.0205(12) 0.0014(10) 0.0071(9) 0.0002(10)
C10 0.0209(12) 0.0269(14) 0.0326(14) 0.0103(11) 0.0070(10) 0.0072(10)
C11 0.0209(12) 0.0336(15) 0.0215(12) 0.0096(11) -0.0006(9) -0.0012(11)
C12 0.0324(14) 0.0322(15) 0.0183(12) -0.0028(10) 0.0018(10) -0.0018(11)
C13 0.0244(13) 0.0214(13) 0.0251(12) 0.0008(10) 0.0049(9) 0.0043(10)
C14 0.0124(10) 0.0280(13) 0.0130(10) 0.0074(10) 0.0007(8) -0.0008(10)
C15 0.0137(11) 0.0387(15) 0.0158(11) 0.0068(10) 0.0031(9) 0.0037(10)
C16 0.0128(12) 0.0620(19) 0.0279(13) 0.0118(13) 0.0056(10) 0.0014(12)
C17 0.0212(14) 0.063(2) 0.0328(15) 0.0103(14) 0.0031(11) -0.0203(14)
C18 0.0307(14) 0.0374(16) 0.0257(13) 0.0052(11) -0.0003(11) -0.0170(12)
C19 0.0228(12) 0.0254(14) 0.0171(11) 0.0055(10) 0.0010(9) -0.0068(10)
C20 0.0329(14) 0.0200(13) 0.0323(14) -0.0028(11) 0.0067(11) -0.0048(11)
C21 0.0429(16) 0.0310(16) 0.0466(17) 0.0034(13) 0.0002(13) -0.0024(12)
C22 0.065(2) 0.0417(18) 0.0380(16) -0.0102(13) 0.0115(14) 0.0001(15)
C23 0.0198(12) 0.0395(16) 0.0308(14) 0.0066(11) 0.0129(10) 0.0127(11)
C24 0.0332(15) 0.0511(19) 0.0373(15) -0.0023(13) 0.0186(12) 0.0091(13)
C25 0.0336(15) 0.057(2) 0.0562(19) 0.0183(15) 0.0201(13) 0.0235(14)
C26 0.0115(10) 0.0194(13) 0.0171(11) 0.0024(9) 0.0056(8) 0.0027(8)
C27 0.0186(11) 0.0213(13) 0.0205(12) -0.0001(9) 0.0086(9) 0.0021(9)
C28 0.0243(13) 0.0232(14) 0.0302(13) 0.0034(11) 0.0069(10) 0.0113(10)
C29 0.0206(13) 0.0370(15) 0.0278(13) 0.0040(11) -0.0009(10) 0.0125(11)
C30 0.0176(12) 0.0332(16) 0.0211(12) -0.0043(10) 0.0002(9) 0.0021(10)
C31 0.0133(11) 0.0243(13) 0.0187(11) 0.0009(10) 0.0065(8) 0.0008(9)
C32 0.0126(11) 0.0237(13) 0.0238(12) -0.0030(10) 0.0014(9) -0.0003(9)
C33 0.0228(13) 0.0328(15) 0.0417(15) -0.0013(12) 0.0048(11) -0.0059(11)
C34 0.0290(14) 0.0314(15) 0.0297(13) -0.0081(11) 0.0018(10) 0.0023(11)
C35 0.0227(12) 0.0161(13) 0.0267(13) 0.0002(10) 0.0058(9) 0.0044(9)
C36 0.076(2) 0.0445(19) 0.0373(17) -0.0159(14) 0.0273(15) -0.0201(16)
C37 0.0467(16) 0.0263(15) 0.0357(15) 0.0001(12) 0.0100(12) -0.0050(12)

loop_
_atom_type_symbol
_atom_type_description
_atom_type_scat_dispersion_real
_atom_type_scat_dispersion_imag
_atom_type_scat_source
C C 0.0033 0.0016 'International Tables Vol C Tables 4.2.6.8 and 6.1.1.4'
H H 0.0000 0.0000 'International Tables Vol C Tables 4.2.6.8 and 6.1.1.4'
N N 0.0061 0.0033 'International Tables Vol C Tables 4.2.6.8 and 6.1.1.4'
Cl Cl 0.1484 0.1585 'International Tables Vol C Tables 4.2.6.8 and 6.1.1.4'
Ge Ge 0.1547 1.8001 'International Tables Vol C Tables 4.2.6.8 and 6.1.1.4'

loop_
_geom_angle_atom_site_label_1
_geom_angle_atom_site_label_2
_geom_angle_atom_site_label_3
_geom_angle
N1 Ge1 N2 91.23(7)
N1 Ge1 Cl1 95.60(5)
N2 Ge1 Cl1 93.92(5)
C1 N1 C14 122.33(16)
C1 N1 Ge1 125.68(13)
C14 N1 Ge1 111.93(12)
N1 C1 C2 123.52(17)
N1 C1 C8 119.57(17)
C2 C1 C8 116.82(18)
C3 N2 C26 120.27(17)
C3 N2 Ge1 125.15(13)
C26 N2 Ge1 114.45(13)
C1 C2 C3 125.03(19)
C1 C2 C7 121.18(17)
C3 C2 C7 113.53(17)
N2 C3 C2 124.40(18)
N2 C3 C4 120.70(17)
C2 C3 C4 114.82(18)
C3 C4 C5 110.84(18)
C4 C5 C6 111.6(2)
C7 C6 C5 111.39(18)
C2 C7 C6 112.63(19)
C13 C8 C9 119.09(19)
C13 C8 C1 120.33(19)
C9 C8 C1 120.21(19)
C8 C9 C10 119.8(2)
C11 C10 C9 120.6(2)
C12 C11 C10 119.7(2)
C11 C12 C13 120.0(2)
C8 C13 C12 120.8(2)
C19 C14 C15 121.0(2)
C19 C14 N1 118.41(19)
C15 C14 N1 120.2(2)
C16 C15 C14 116.9(2)
C16 C15 C23 118.6(2)
C14 C15 C23 124.5(2)
C17 C16 C15 122.5(2)
C18 C17 C16 119.6(2)
C17 C18 C19 121.2(2)
C18 C19 C14 118.8(2)
C18 C19 C20 117.9(2)
C14 C19 C20 123.24(19)
C19 C20 C21 110.4(2)
C19 C20 C22 111.19(19)
C21 C20 C22 109.4(2)
C15 C23 C24 109.9(2)
C15 C23 C25 112.0(2)
C24 C23 C25 109.3(2)
C27 C26 C31 121.34(18)
C27 C26 N2 119.49(17)
C31 C26 N2 119.17(17)
C28 C27 C26 118.24(19)
C28 C27 C35 119.20(19)
C26 C27 C35 122.47(17)
C29 C28 C27 121.3(2)
C30 C29 C28 119.7(2)
C29 C30 C31 122.0(2)
C30 C31 C26 117.4(2)
C30 C31 C32 117.97(19)
C26 C31 C32 124.64(17)
C31 C32 C33 112.67(18)
C31 C32 C34 110.73(18)
C33 C32 C34 109.05(18)
C27 C35 C37 113.00(18)
C27 C35 C36 110.62(19)
C37 C35 C36 109.5(2)

loop_
_geom_bond_atom_site_label_1
_geom_bond_atom_site_label_2
_geom_bond_distance
Ge1 N1 1.9760(16)
Ge1 N2 1.9804(17)
Ge1 Cl1 2.2956(7)
N1 C1 1.342(3)
N1 C14 1.458(3)
C1 C2 1.397(3)
C1 C8 1.502(3)
N2 C3 1.333(3)
N2 C26 1.463(2)
C2 C3 1.415(3)
C2 C7 1.522(3)
C3 C4 1.509(3)
C4 C5 1.522(3)
C5 C6 1.529(3)
C6 C7 1.523(3)
C8 C13 1.384(3)
C8 C9 1.388(3)
C9 C10 1.393(3)
C10 C11 1.376(3)
C11 C12 1.377(3)
C12 C13 1.385(3)
C14 C19 1.398(3)
C14 C15 1.411(3)
C15 C16 1.399(3)
C15 C23 1.505(3)
C16 C17 1.367(4)
C17 C18 1.369(4)
C18 C19 1.392(3)
C19 C20 1.509(3)
C20 C21 1.528(3)
C20 C22 1.537(3)
C23 C24 1.532(3)
C23 C25 1.541(3)
C26 C27 1.399(3)
C26 C31 1.410(3)
C27 C28 1.389(3)
C27 C35 1.522(3)
C28 C29 1.380(3)
C29 C30 1.367(3)
C30 C31 1.394(3)
C31 C32 1.517(3)
C32 C33 1.528(3)
C32 C34 1.533(3)
C35 C37 1.521(3)
C35 C36 1.527(3)
